data_7200279
loop_
_publ_author_name
'Zhao, Chong-Chao'
'Ni, Wei-Wei'
'Tao, Jun'
'Cui, Ai-Li'
'Kou, Hui-Zhong'

_publ_section_title
;
 Ligand-directed assembly of cyanide-bridged bimetallic MnIIFeIII
 coordination polymers based on the pentacyanoferrite(III) building
 blocks
;
_journal_issue 4
_journal_name_full CrystEngComm
_journal_page_first 632
_journal_paper_doi 10.1039/b812117f
_journal_volume 11
_journal_year 2009
_chemical_formula_sum 'C10 H12 Fe Mn N7 O2'
_chemical_formula_weight 373.06
_chemical_name_systematic
;
?
;
_space_group_IT_number 19
_symmetry_cell_setting orthorhombic
_symmetry_space_group_name_Hall 'P 2ac 2ab'
_symmetry_space_group_name_H-M 'P 21 21 21'
_atom_sites_solution_hydrogens geom
_atom_sites_solution_primary direct
_atom_sites_solution_secondary difmap
_audit_creation_method SHELXL-97
_cell_angle_alpha 90.00
_cell_angle_beta 90.00
_cell_angle_gamma 90.00
_cell_formula_units_Z 4
_cell_length_a 7.4090(15)
_cell_length_b 13.701(3)
_cell_length_c 15.038(3)
_cell_measurement_reflns_used 3469
_cell_measurement_temperature 293(2)
_cell_measurement_theta_max 27.47
_cell_measurement_theta_min 3.07
_cell_volume 1526.5(5)
_computing_cell_refinement 'crystalstructure 3.6.0 (Rigaku, 2004)'
_computing_data_collection 'crystalstructure 3.6.0 (Rigaku, 2004)'
_computing_data_reduction 'SHELXL-97 (Sheldrick, 1997)'
_computing_molecular_graphics 'XP (Sheldrick, 1998)'
_computing_publication_material 'XP (Sheldrick, 1998)'
_computing_structure_refinement 'SHELXL-97 (Sheldrick, 1997)'
_computing_structure_solution 'SHELXS-97 (Sheldrick, 1990)'
_diffrn_ambient_temperature 293(2)
_diffrn_detector_area_resol_mean '100x100 microns'
_diffrn_measured_fraction_theta_full 0.996
_diffrn_measured_fraction_theta_max 0.996
_diffrn_measurement_device_type 'Rigaku R-AXIS RAPID IP'
_diffrn_measurement_method Oscillation
_diffrn_radiation_monochromator graphite
_diffrn_radiation_source 'fine-focus sealed tube'
_diffrn_radiation_type MoK\a
_diffrn_radiation_wavelength 0.71073
_diffrn_reflns_av_R_equivalents 0.0314
_diffrn_reflns_av_sigmaI/netI 0.0267
_diffrn_reflns_limit_h_max 9
_diffrn_reflns_limit_h_min -9
_diffrn_reflns_limit_k_max 17
_diffrn_reflns_limit_k_min -17
_diffrn_reflns_limit_l_max 19
_diffrn_reflns_limit_l_min -19
_diffrn_reflns_number 14652
_diffrn_reflns_theta_full 27.47
_diffrn_reflns_theta_max 27.47
_diffrn_reflns_theta_min 3.07
_diffrn_standards_decay_% 0
_exptl_absorpt_coefficient_mu 1.791
_exptl_absorpt_correction_T_max 0.801
_exptl_absorpt_correction_T_min 0.710
_exptl_absorpt_correction_type multi-scan
_exptl_absorpt_process_details '(SADABS; Bruker, 2000)'
_exptl_crystal_colour red
_exptl_crystal_density_diffrn 1.623
_exptl_crystal_density_method 'not measured'
_exptl_crystal_description platelet
_exptl_crystal_F_000 752
_exptl_crystal_size_max 0.20
_exptl_crystal_size_mid 0.16
_exptl_crystal_size_min 0.12
_refine_diff_density_max 0.313
_refine_diff_density_min -0.255
_refine_diff_density_rms 0.055
_refine_ls_abs_structure_details 'Flack H D (1983), Acta Cryst. A39, 876-881'
_refine_ls_abs_structure_Flack 0.070(19)
_refine_ls_extinction_method none
_refine_ls_goodness_of_fit_ref 1.025
_refine_ls_hydrogen_treatment mixed
_refine_ls_matrix_type full
_refine_ls_number_parameters 203
_refine_ls_number_reflns 3469
_refine_ls_number_restraints 0
_refine_ls_restrained_S_all 1.025
_refine_ls_R_factor_all 0.0274
_refine_ls_R_factor_gt 0.0239
_refine_ls_shift/su_max 0.001
_refine_ls_shift/su_mean 0.000
_refine_ls_structure_factor_coef Fsqd
_refine_ls_weighting_details 'calc w=1/[\s^2^(Fo^2^)+(0.0304P)^2^+0.2210P] where P=(Fo^2^+2Fc^2^)/3'
_refine_ls_weighting_scheme calc
_refine_ls_wR_factor_gt 0.0545
_refine_ls_wR_factor_ref 0.0557
_reflns_number_gt 3213
_reflns_number_total 3469
_reflns_threshold_expression >2sigma(I)
_cod_data_source_file b812117f.txt
_cod_data_source_block 3
_cod_depositor_comments
;
The following automatic conversions were performed:
'_symmetry_cell_setting' value 'Orthorhombic' changed to 'orthorhombic'
according to '/home/saulius/struct/CIF-dictionaries/cif_core.dic'
dictionary named 'cif_core.dic' version 2.4.1 from
2010-06-29.

'_exptl_absorpt_correction_type' value 'multi scan' changed
to 'multi-scan' according to
'/home/saulius/struct/CIF-dictionaries/cif_core.dic' dictionary named
'cif_core.dic' version 2.4.1 from 2010-06-29.

Automatic conversion script
Id: cif_fix_enum 1527 2010-12-29 10:47:43Z saulius 
;
_cod_original_sg_symbol_H-M P2(1)2(1)2(1)
_cod_database_code 7200279

loop_
_symmetry_equiv_pos_as_xyz
'x, y, z'
'-x+1/2, -y, z+1/2'
'-x, y+1/2, -z+1/2'
'x+1/2, -y+1/2, -z'

loop_
_atom_site_label
_atom_site_type_symbol
_atom_site_fract_x
_atom_site_fract_y
_atom_site_fract_z
_atom_site_U_iso_or_equiv
_atom_site_adp_type
_atom_site_occupancy
_atom_site_symmetry_multiplicity
_atom_site_calc_flag
_atom_site_refinement_flags
_atom_site_disorder_assembly
_atom_site_disorder_group
Fe1 Fe 1.01054(4) 0.841871(17) 0.203836(16) 0.01507(7) Uani 1 1 d . . .
Mn1 Mn 1.49050(5) 1.098925(18) 0.181644(18) 0.01758(7) Uani 1 1 d . . .
C1 C 1.1833(3) 0.93464(19) 0.15770(17) 0.0199(5) Uani 1 1 d . . .
C2 C 0.8193(3) 0.93408(18) 0.17319(18) 0.0207(5) Uani 1 1 d . . .
C3 C 0.8336(3) 0.7532(2) 0.25466(16) 0.0216(5) Uani 1 1 d . . .
C4 C 1.1962(3) 0.7530(2) 0.24534(16) 0.0216(5) Uani 1 1 d . . .
C5 C 1.0397(3) 0.90714(15) 0.31675(14) 0.0238(5) Uani 1 1 d . . .
C6 C 0.9946(5) 0.67826(15) 0.07756(15) 0.0361(5) Uani 1 1 d . . .
H6 H 0.9890 0.6326 0.1233 0.043 Uiso 1 1 calc R . .
C7 C 1.0072(5) 0.81319(17) 0.00511(14) 0.0377(5) Uani 1 1 d . . .
H7 H 1.0118 0.8795 -0.0078 0.045 Uiso 1 1 calc R . .
C8 C 1.0056(5) 0.7416(2) -0.05510(15) 0.0478(6) Uani 1 1 d . . .
H8 H 1.0093 0.7484 -0.1166 0.057 Uiso 1 1 calc R . .
C9 C 1.5443(5) 0.9621(2) 0.3652(2) 0.0670(11) Uani 1 1 d . . .
H9A H 1.4940 0.9496 0.4229 0.101 Uiso 1 1 calc R . .
H9B H 1.6671 0.9835 0.3715 0.101 Uiso 1 1 calc R . .
H9C H 1.5410 0.9034 0.3304 0.101 Uiso 1 1 calc R . .
C10 C 1.6606(6) 1.2135(3) 0.0124(2) 0.0840(15) Uani 1 1 d . . .
H10A H 1.6407 1.2263 -0.0496 0.126 Uiso 1 1 calc R . .
H10B H 1.7740 1.1806 0.0198 0.126 Uiso 1 1 calc R . .
H10C H 1.6625 1.2740 0.0445 0.126 Uiso 1 1 calc R . .
N1 N 1.2877(3) 0.99137(17) 0.13405(15) 0.0263(5) Uani 1 1 d . . .
N2 N 0.7043(3) 0.98706(18) 0.16057(17) 0.0309(6) Uani 1 1 d . . .
N3 N 0.7269(3) 0.70081(18) 0.28213(17) 0.0292(5) Uani 1 1 d . . .
N4 N 1.3065(3) 0.70061(19) 0.26877(16) 0.0311(6) Uani 1 1 d . . .
N5 N 1.0649(3) 0.94590(15) 0.38352(14) 0.0376(5) Uani 1 1 d . . .
N6 N 1.0009(3) 0.77386(11) 0.08893(10) 0.0223(3) Uani 1 1 d . . .
N7 N 0.9973(4) 0.65677(16) -0.00831(14) 0.0459(5) Uani 1 1 d . . .
H7A H 0.981(5) 0.595(2) -0.0224(18) 0.056(9) Uiso 1 1 d . . .
O1 O 1.5196(3) 1.15363(13) 0.04543(11) 0.0366(4) Uani 1 1 d . . .
O2 O 1.4414(2) 1.03641(14) 0.32174(12) 0.0372(4) Uani 1 1 d . . .
H1 H 1.476(6) 1.124(2) 0.008(2) 0.057(11) Uiso 1 1 d . . .
H2 H 1.322(5) 1.028(2) 0.331(2) 0.063(10) Uiso 1 1 d . . .

loop_
_atom_site_aniso_label
_atom_site_aniso_U_11
_atom_site_aniso_U_22
_atom_site_aniso_U_33
_atom_site_aniso_U_23
_atom_site_aniso_U_13
_atom_site_aniso_U_12
Fe1 0.01144(12) 0.01397(12) 0.01979(12) 0.00077(9) 0.00012(15) -0.00008(13)
Mn1 0.01326(14) 0.01574(13) 0.02374(14) -0.00294(10) -0.00086(16) 0.00048(14)
C1 0.0165(10) 0.0198(14) 0.0233(12) -0.0042(10) -0.0016(9) 0.0014(8)
C2 0.0175(10) 0.0183(14) 0.0263(12) 0.0002(10) 0.0017(10) -0.0006(8)
C3 0.0187(11) 0.0193(14) 0.0268(13) -0.0007(10) -0.0023(9) 0.0005(9)
C4 0.0191(11) 0.0220(14) 0.0235(13) 0.0033(11) 0.0002(9) 0.0003(9)
C5 0.0241(11) 0.0217(10) 0.0257(10) 0.0027(8) 0.0021(9) -0.0021(8)
C6 0.0438(13) 0.0254(10) 0.0389(12) -0.0079(9) -0.0022(17) -0.0031(14)
C7 0.0490(15) 0.0397(12) 0.0244(10) 0.0027(9) -0.0037(19) -0.0051(16)
C8 0.0511(15) 0.0678(17) 0.0245(11) -0.0103(10) -0.0005(19) -0.001(2)
C9 0.079(3) 0.069(2) 0.0534(19) 0.0218(16) 0.0115(18) 0.0302(19)
C10 0.112(3) 0.090(3) 0.050(2) -0.004(2) 0.026(2) -0.060(3)
N1 0.0229(10) 0.0247(12) 0.0313(12) -0.0021(9) 0.0009(9) -0.0079(8)
N2 0.0239(10) 0.0275(13) 0.0412(14) -0.0006(10) -0.0007(10) 0.0083(8)
N3 0.0235(10) 0.0289(13) 0.0352(13) 0.0044(10) 0.0026(10) -0.0079(8)
N4 0.0245(11) 0.0329(14) 0.0357(12) 0.0070(10) -0.0023(10) 0.0062(9)
N5 0.0491(14) 0.0332(12) 0.0304(11) -0.0056(9) -0.0019(9) -0.0025(9)
N6 0.0207(8) 0.0219(7) 0.0244(8) -0.0007(6) -0.0010(11) -0.0017(10)
N7 0.0487(12) 0.0432(12) 0.0458(12) -0.0231(10) -0.0050(16) 0.0003(18)
O1 0.0455(11) 0.0396(9) 0.0247(8) 0.0026(7) 0.0030(10) -0.0122(11)
O2 0.0338(10) 0.0422(10) 0.0357(10) 0.0077(8) 0.0017(8) 0.0006(7)

loop_
_atom_type_symbol
_atom_type_description
_atom_type_scat_dispersion_real
_atom_type_scat_dispersion_imag
_atom_type_scat_source
C C 0.0033 0.0016 'International Tables Vol C Tables 4.2.6.8 and 6.1.1.4'
H H 0.0000 0.0000 'International Tables Vol C Tables 4.2.6.8 and 6.1.1.4'
N N 0.0061 0.0033 'International Tables Vol C Tables 4.2.6.8 and 6.1.1.4'
O O 0.0106 0.0060 'International Tables Vol C Tables 4.2.6.8 and 6.1.1.4'
Mn Mn 0.3368 0.7283 'International Tables Vol C Tables 4.2.6.8 and 6.1.1.4'
Fe Fe 0.3463 0.8444 'International Tables Vol C Tables 4.2.6.8 and 6.1.1.4'

loop_
_geom_angle_atom_site_label_1
_geom_angle_atom_site_label_2
_geom_angle_atom_site_label_3
_geom_angle
_geom_angle_site_symmetry_1
_geom_angle_site_symmetry_3
_geom_angle_publ_flag
C1 Fe1 C4 93.37(11) . . ?
C1 Fe1 C3 177.19(11) . . ?
C4 Fe1 C3 87.67(8) . . ?
C1 Fe1 C5 86.39(10) . . ?
C4 Fe1 C5 85.91(10) . . ?
C3 Fe1 C5 91.08(10) . . ?
C1 Fe1 C2 88.31(8) . . ?
C4 Fe1 C2 174.88(11) . . ?
C3 Fe1 C2 90.44(11) . . ?
C5 Fe1 C2 89.37(10) . . ?
C1 Fe1 N6 91.15(9) . . ?
C4 Fe1 N6 90.62(10) . . ?
C3 Fe1 N6 91.44(9) . . ?
C5 Fe1 N6 175.62(9) . . ?
C2 Fe1 N6 94.18(10) . . ?
N4 Mn1 O1 91.91(9) 3_855 . ?
N4 Mn1 N3 90.85(7) 3_855 3_755 ?
O1 Mn1 N3 94.95(9) . 3_755 ?
N4 Mn1 N1 178.05(9) 3_855 . ?
O1 Mn1 N1 89.55(8) . . ?
N3 Mn1 N1 90.32(9) 3_755 . ?
N4 Mn1 N2 89.87(9) 3_855 1_655 ?
O1 Mn1 N2 91.86(9) . 1_655 ?
N3 Mn1 N2 173.12(9) 3_755 1_655 ?
N1 Mn1 N2 88.78(7) . 1_655 ?
N4 Mn1 O2 91.93(8) 3_855 . ?
O1 Mn1 O2 176.01(8) . . ?
N3 Mn1 O2 83.91(8) 3_755 . ?
N1 Mn1 O2 86.63(8) . . ?
N2 Mn1 O2 89.23(8) 1_655 . ?
N1 C1 Fe1 176.9(2) . . ?
N2 C2 Fe1 175.8(3) . . ?
N3 C3 Fe1 177.9(2) . . ?
N4 C4 Fe1 179.1(2) . . ?
N5 C5 Fe1 177.1(2) . . ?
N6 C6 N7 110.2(2) . . ?
N6 C6 H6 124.9 . . ?
N7 C6 H6 124.9 . . ?
C8 C7 N6 109.6(2) . . ?
C8 C7 H7 125.2 . . ?
N6 C7 H7 125.2 . . ?
C7 C8 N7 106.1(2) . . ?
C7 C8 H8 126.9 . . ?
N7 C8 H8 126.9 . . ?
O2 C9 H9A 109.5 . . ?
O2 C9 H9B 109.5 . . ?
H9A C9 H9B 109.5 . . ?
O2 C9 H9C 109.5 . . ?
H9A C9 H9C 109.5 . . ?
H9B C9 H9C 109.5 . . ?
O1 C10 H10A 109.5 . . ?
O1 C10 H10B 109.5 . . ?
H10A C10 H10B 109.5 . . ?
O1 C10 H10C 109.5 . . ?
H10A C10 H10C 109.5 . . ?
H10B C10 H10C 109.5 . . ?
C1 N1 Mn1 143.2(2) . . ?
C2 N2 Mn1 161.8(2) . 1_455 ?
C3 N3 Mn1 173.1(2) . 3_745 ?
C4 N4 Mn1 177.5(2) . 3_845 ?
C6 N6 C7 105.76(17) . . ?
C6 N6 Fe1 125.81(14) . . ?
C7 N6 Fe1 128.37(13) . . ?
C6 N7 C8 108.35(19) . . ?
C6 N7 H7A 116.4(18) . . ?
C8 N7 H7A 134.8(18) . . ?
C10 O1 Mn1 126.7(2) . . ?
C10 O1 H1 111(3) . . ?
Mn1 O1 H1 118(2) . . ?
C9 O2 Mn1 126.77(18) . . ?
C9 O2 H2 112(2) . . ?
Mn1 O2 H2 110(2) . . ?

loop_
_geom_bond_atom_site_label_1
_geom_bond_atom_site_label_2
_geom_bond_distance
_geom_bond_site_symmetry_2
_geom_bond_publ_flag
Fe1 C1 1.933(3) . ?
Fe1 C4 1.940(3) . ?
Fe1 C3 1.943(3) . ?
Fe1 C5 1.931(2) . ?
Fe1 C2 1.954(2) . ?
Fe1 N6 1.9645(15) . ?
Mn1 N4 2.181(2) 3_855 ?
Mn1 O1 2.1918(16) . ?
Mn1 N3 2.200(2) 3_755 ?
Mn1 N1 2.223(2) . ?
Mn1 N2 2.227(2) 1_655 ?
Mn1 O2 2.3031(19) . ?
C1 N1 1.153(3) . ?
C2 N2 1.135(3) . ?
C3 N3 1.146(4) . ?
C4 N4 1.144(4) . ?
C5 N5 1.151(3) . ?
C6 N6 1.322(2) . ?
C6 N7 1.325(3) . ?
C6 H6 0.9300 . ?
C7 C8 1.334(3) . ?
C7 N6 1.372(3) . ?
C7 H7 0.9300 . ?
C8 N7 1.361(3) . ?
C8 H8 0.9300 . ?
C9 O2 1.430(3) . ?
C9 H9A 0.9600 . ?
C9 H9B 0.9600 . ?
C9 H9C 0.9600 . ?
C10 O1 1.418(4) . ?
C10 H10A 0.9600 . ?
C10 H10B 0.9600 . ?
C10 H10C 0.9600 . ?
N2 Mn1 2.227(2) 1_455 ?
N3 Mn1 2.200(2) 3_745 ?
N4 Mn1 2.181(2) 3_845 ?
N7 H7A 0.89(3) . ?
O1 H1 0.77(3) . ?
O2 H2 0.90(3) . ?
